data_7023278
loop_
_publ_author_name
'Meally, Se\'an T'
'Taylor, Stephanie M.'
'Brechin, Euan K.'
'Piligkos, Stergios'
'Jones, Leigh F.'

_publ_section_title
;
 Homo- and heterometallic planes, chains and cubanes.
;
_journal_issue 28
_journal_name_full 'Dalton transactions (Cambridge, England : 2003)'
_journal_page_first 10315
_journal_page_last 10325
_journal_paper_doi 10.1039/c3dt51131f
_journal_volume 42
_journal_year 2013
_chemical_formula_sum 'C40 H60 N4 Ni4 O16'
_chemical_formula_weight 1087.76
_chemical_name_common '[Ni4(OMe)4(L2)4(MeOH)4]'
_chemical_name_systematic
;
 ?
;
_space_group_IT_number 88
_symmetry_cell_setting tetragonal
_symmetry_space_group_name_Hall '-I 4ad'
_symmetry_space_group_name_H-M 'I 41/a :2'
_atom_sites_solution_hydrogens geom
_atom_sites_solution_primary direct
_atom_sites_solution_secondary difmap
_audit_creation_method SHELXL-97
_cell_angle_alpha 90.00
_cell_angle_beta 90.00
_cell_angle_gamma 90.00
_cell_formula_units_Z 4
_cell_length_a 22.187(3)
_cell_length_b 22.187(3)
_cell_length_c 9.5524(19)
_cell_measurement_reflns_used 1770
_cell_measurement_temperature 150(2)
_cell_measurement_theta_max 25.35
_cell_measurement_theta_min 2.9541
_cell_volume 4702.3(13)
_computing_cell_refinement
;
CrysAlisPro, Oxford Diffraction Ltd.,
Version 1.171.34.9 (release 08-12-2009 CrysAlis171 .NET)
(compiled Dec  8 2009,17:31:18)
;
_computing_data_collection
;
CrysAlisPro, Oxford Diffraction Ltd.,
Version 1.171.34.9 (release 08-12-2009 CrysAlis171 .NET)
(compiled Dec  8 2009,17:31:18)
;
_computing_data_reduction
;
CrysAlisPro, Oxford Diffraction Ltd.,
Version 1.171.34.9 (release 08-12-2009 CrysAlis171 .NET)
(compiled Dec  8 2009,17:31:18)
;
_computing_molecular_graphics 'ORTEX (P.McArdle, 1995)'
_computing_publication_material 'SHELXL-97/2 (Sheldrick,1997)'
_computing_structure_refinement 'SHELXL-97 (Sheldrick, 1997)'
_computing_structure_solution 'SHELXS-97 (Sheldrick, 1990)'
_diffrn_ambient_temperature 150(2)
_diffrn_detector_area_resol_mean 16.1048
_diffrn_measured_fraction_theta_full 0.952
_diffrn_measured_fraction_theta_max 0.952
_diffrn_measurement_details
;
  1 omega   63.00   89.00   1.0000   90.0000
omega____ theta____ kappa____ phi______ frames
    -       19.5778  179.0000  -60.0000 26
  2 omega  -50.00   37.00   1.0000   90.0000
omega____ theta____ kappa____ phi______ frames
    -       19.5778    0.0000   60.0000 87
;
_diffrn_measurement_device_type 'Xcalibur, Sapphire3'
_diffrn_measurement_method '\w scans'
_diffrn_orient_matrix_UB_11 0.0304977000
_diffrn_orient_matrix_UB_12 -0.0077056000
_diffrn_orient_matrix_UB_13 0.0133962000
_diffrn_orient_matrix_UB_21 -0.0095895000
_diffrn_orient_matrix_UB_22 -0.0252407000
_diffrn_orient_matrix_UB_23 0.0397709000
_diffrn_orient_matrix_UB_31 0.0004264000
_diffrn_orient_matrix_UB_32 -0.0180622000
_diffrn_orient_matrix_UB_33 -0.0612195000
_diffrn_radiation_monochromator graphite
_diffrn_radiation_source 'Enhance (Mo) X-ray Source'
_diffrn_radiation_type 'Mo K\a'
_diffrn_radiation_wavelength 0.7107
_diffrn_reflns_av_R_equivalents 0.0934
_diffrn_reflns_limit_h_max 10
_diffrn_reflns_limit_h_min -27
_diffrn_reflns_limit_k_max 14
_diffrn_reflns_limit_k_min -30
_diffrn_reflns_limit_l_max 11
_diffrn_reflns_limit_l_min -13
_diffrn_reflns_number 5465
_diffrn_reflns_theta_full 25.35
_diffrn_reflns_theta_max 25.35
_diffrn_reflns_theta_min 2.9541
_exptl_absorpt_coefficient_mu 1.648
_exptl_absorpt_correction_T_max 1.00000
_exptl_absorpt_correction_T_min 0.72639
_exptl_absorpt_correction_type multi-scan
_exptl_absorpt_process_details
;
CrysAlisPro, Oxford Diffraction Ltd.,
Version 1.171.34.9 (release 08-12-2009 CrysAlis171 .NET)
(compiled Dec  8 2009,17:31:18)
Empirical absorption correction using spherical harmonics,
 implemented in SCALE3 ABSPACK scaling algorithm.
;
_exptl_crystal_colour Green
_exptl_crystal_density_diffrn 1.537
_exptl_crystal_density_method 'not measured'
_exptl_crystal_description Parallelepiped
_exptl_crystal_F_000 2272
_exptl_crystal_size_max 0.15
_exptl_crystal_size_mid 0.10
_exptl_crystal_size_min 0.08
_refine_diff_density_max 0.607
_refine_diff_density_min -0.365
_refine_diff_density_rms 0.095
_refine_ls_extinction_method none
_refine_ls_goodness_of_fit_ref 0.811
_refine_ls_hydrogen_treatment mixed
_refine_ls_matrix_type full
_refine_ls_number_parameters 152
_refine_ls_number_reflns 2060
_refine_ls_number_restraints 1
_refine_ls_restrained_S_all 0.811
_refine_ls_R_factor_all 0.0890
_refine_ls_R_factor_gt 0.0572
_refine_ls_shift/su_max 0.000
_refine_ls_shift/su_mean 0.000
_refine_ls_structure_factor_coef Fsqd
_refine_ls_weighting_details 'calc w=1/[\s^2^(Fo^2^)+(0.0096P)^2^+0.0000P] where P=(Fo^2^+2Fc^2^)/3'
_refine_ls_weighting_scheme calc
_refine_ls_wR_factor_gt 0.1018
_refine_ls_wR_factor_ref 0.1184
_reflns_number_gt 1134
_reflns_number_total 2060
_reflns_threshold_expression >2sigma(I)
_cod_data_source_file c3dt51131f.txt
_cod_data_source_block sm83a-1
_cod_depositor_comments
;
The following automatic conversions were performed:

'_symmetry_cell_setting' value 'Tetragonal' changed to 'tetragonal'
according to /home/saulius/struct/CIF-dictionaries/cif_core.dic
dictionary named 'cif_core.dic' version 2.4.2 from 2011-04-26.

Automatic conversion script
Id: cif_fix_values 1891 2012-01-12 08:04:46Z andrius 
;
_cod_original_cell_volume 4702.1(13)
_cod_original_sg_symbol_H-M I41/a
_cod_database_code 7023278

loop_
_symmetry_equiv_pos_as_xyz
'x, y, z'
'-x, -y+1/2, z'
'-y+3/4, x+1/4, z+1/4'
'y+1/4, -x+1/4, z+1/4'
'x+1/2, y+1/2, z+1/2'
'-x+1/2, -y+1, z+1/2'
'-y+5/4, x+3/4, z+3/4'
'y+3/4, -x+3/4, z+3/4'
'-x, -y, -z'
'x, y-1/2, -z'
'y-3/4, -x-1/4, -z-1/4'
'-y-1/4, x-1/4, -z-1/4'
'-x+1/2, -y+1/2, -z+1/2'
'x+1/2, y, -z+1/2'
'y-1/4, -x+1/4, -z+1/4'
'-y+1/4, x+1/4, -z+1/4'

loop_
_atom_site_label
_atom_site_type_symbol
_atom_site_fract_x
_atom_site_fract_y
_atom_site_fract_z
_atom_site_U_iso_or_equiv
_atom_site_adp_type
_atom_site_occupancy
_atom_site_symmetry_multiplicity
_atom_site_calc_flag
_atom_site_refinement_flags
Ni1 Ni 0.56644(3) 0.22884(3) 0.98698(6) 0.0330(3) Uani 1 1 d .
N1 N 0.57274(19) 0.23319(16) 1.1961(3) 0.0268(10) Uani 1 1 d .
H1N H 0.5635 0.2678 1.2354 0.032 Uiso 1 1 calc R
O1 O 0.64606(18) 0.27886(19) 0.9728(4) 0.0482(11) Uani 1 1 d D
O2 O 0.55680(16) 0.23053(16) 0.7752(3) 0.0348(9) Uani 1 1 d .
O3 O 0.60359(15) 0.14713(16) 0.9886(3) 0.0352(9) Uani 1 1 d .
O4 O 0.63089(17) 0.03565(17) 0.9397(4) 0.0456(10) Uani 1 1 d .
C1 C 0.6555(4) -0.0215(3) 0.9106(7) 0.083(2) Uani 1 1 d .
H1A H 0.6973 -0.0229 0.9434 0.124 Uiso 1 1 calc R
H1B H 0.6544 -0.0288 0.8095 0.124 Uiso 1 1 calc R
H1C H 0.6319 -0.0526 0.9588 0.124 Uiso 1 1 calc R
C2 C 0.6296(2) 0.0524(2) 1.0788(6) 0.0375(14) Uani 1 1 d .
C3 C 0.6417(3) 0.0145(2) 1.1903(6) 0.0493(16) Uani 1 1 d .
H3 H 0.6530 -0.0261 1.1735 0.059 Uiso 1 1 calc R
C4 C 0.6376(3) 0.0357(3) 1.3273(6) 0.0560(18) Uani 1 1 d .
H4 H 0.6464 0.0097 1.4036 0.067 Uiso 1 1 calc R
C5 C 0.6210(3) 0.0932(3) 1.3512(6) 0.0537(17) Uani 1 1 d .
H5 H 0.6175 0.1070 1.4450 0.064 Uiso 1 1 calc R
C6 C 0.6087(3) 0.1335(3) 1.2393(5) 0.0409(15) Uani 1 1 d .
C7 C 0.6134(2) 0.1137(2) 1.0975(5) 0.0360(13) Uani 1 1 d .
C8 C 0.5880(3) 0.1931(3) 1.2730(6) 0.0444(16) Uani 1 1 d .
H8 H 0.5860 0.2021 1.3701 0.053 Uiso 1 1 calc R
C9 C 0.7038(3) 0.2647(3) 1.0145(7) 0.082(2) Uani 1 1 d .
H9A H 0.7023 0.2344 1.0890 0.122 Uiso 1 1 calc R
H9B H 0.7239 0.3010 1.0494 0.122 Uiso 1 1 calc R
H9C H 0.7264 0.2485 0.9346 0.122 Uiso 1 1 calc R
C10 C 0.6078(2) 0.2144(3) 0.6911(5) 0.0503(17) Uani 1 1 d .
H10A H 0.6028 0.1731 0.6566 0.076 Uiso 1 1 calc R
H10B H 0.6445 0.2170 0.7476 0.076 Uiso 1 1 calc R
H10C H 0.6108 0.2421 0.6114 0.076 Uiso 1 1 calc R
H1 H 0.643(2) 0.311(2) 0.906(5) 0.053(18) Uiso 1 1 d D

loop_
_atom_site_aniso_label
_atom_site_aniso_U_11
_atom_site_aniso_U_22
_atom_site_aniso_U_33
_atom_site_aniso_U_23
_atom_site_aniso_U_13
_atom_site_aniso_U_12
Ni1 0.0389(5) 0.0314(5) 0.0286(4) -0.0005(3) -0.0049(3) 0.0016(3)
N1 0.056(3) 0.013(2) 0.0115(19) -0.0042(17) -0.0067(19) 0.0147(19)
O1 0.038(3) 0.046(3) 0.060(2) 0.019(2) -0.016(2) -0.007(2)
O2 0.037(2) 0.040(2) 0.0278(19) -0.0037(17) 0.0011(16) 0.0008(17)
O3 0.042(3) 0.034(2) 0.0290(19) 0.0037(17) -0.0011(16) 0.0051(18)
O4 0.049(3) 0.034(2) 0.054(2) -0.010(2) 0.004(2) 0.0005(19)
C1 0.124(8) 0.036(4) 0.087(5) -0.016(4) 0.020(5) 0.001(4)
C2 0.033(3) 0.032(3) 0.048(3) -0.005(3) 0.000(3) -0.002(3)
C3 0.055(4) 0.019(3) 0.073(4) 0.010(3) 0.002(3) 0.004(3)
C4 0.073(5) 0.055(5) 0.040(4) 0.009(3) -0.007(3) 0.003(4)
C5 0.073(5) 0.050(4) 0.037(3) 0.005(3) -0.008(3) 0.008(4)
C6 0.054(4) 0.033(4) 0.035(3) 0.002(3) -0.008(3) 0.010(3)
C7 0.032(3) 0.039(4) 0.037(3) 0.001(3) -0.004(3) -0.002(3)
C8 0.055(4) 0.041(4) 0.037(3) -0.011(3) -0.006(3) 0.003(3)
C9 0.038(4) 0.097(7) 0.109(6) 0.029(5) -0.023(4) 0.015(4)
C10 0.032(4) 0.071(5) 0.048(4) -0.012(3) 0.007(3) 0.005(3)

loop_
_atom_type_symbol
_atom_type_description
_atom_type_scat_dispersion_real
_atom_type_scat_dispersion_imag
_atom_type_scat_source
C C 0.0033 0.0016 'International Tables Vol C Tables 4.2.6.8 and 6.1.1.4'
H H 0.0000 0.0000 'International Tables Vol C Tables 4.2.6.8 and 6.1.1.4'
N N 0.0061 0.0033 'International Tables Vol C Tables 4.2.6.8 and 6.1.1.4'
O O 0.0106 0.0060 'International Tables Vol C Tables 4.2.6.8 and 6.1.1.4'
Ni Ni 0.3393 1.1124 'International Tables Vol C Tables 4.2.6.8 and 6.1.1.4'

loop_
_geom_angle_atom_site_label_1
_geom_angle_atom_site_label_2
_geom_angle_atom_site_label_3
_geom_angle
_geom_angle_site_symmetry_1
_geom_angle_site_symmetry_3
O3 Ni1 N1 90.41(14) . .
O3 Ni1 O2 172.80(14) . 12_657
N1 Ni1 O2 92.98(14) . 12_657
O3 Ni1 O2 93.89(13) . .
N1 Ni1 O2 175.68(16) . .
O2 Ni1 O2 82.71(14) 12_657 .
O3 Ni1 O2 91.93(14) . 11_667
N1 Ni1 O2 97.97(15) . 11_667
O2 Ni1 O2 81.31(16) 12_657 11_667
O2 Ni1 O2 81.62(14) . 11_667
O3 Ni1 O1 97.71(16) . .
N1 Ni1 O1 88.87(16) . .
O2 Ni1 O1 88.72(15) 12_657 .
O2 Ni1 O1 90.83(15) . .
O2 Ni1 O1 168.15(15) 11_667 .
C8 N1 Ni1 126.3(4) . .
C8 N1 H1N 116.8 . .
Ni1 N1 H1N 116.8 . .
C9 O1 Ni1 130.2(4) . .
C9 O1 H1 115(3) . .
Ni1 O1 H1 112(3) . .
C10 O2 Ni1 120.9(3) . 11_667
C10 O2 Ni1 118.0(3) . .
Ni1 O2 Ni1 97.90(14) 11_667 .
C10 O2 Ni1 120.1(3) . 12_657
Ni1 O2 Ni1 98.32(16) 11_667 12_657
Ni1 O2 Ni1 96.49(14) . 12_657
C7 O3 Ni1 126.7(3) . .
C2 O4 C1 116.1(5) . .
O4 C1 H1A 109.5 . .
O4 C1 H1B 109.5 . .
H1A C1 H1B 109.5 . .
O4 C1 H1C 109.5 . .
H1A C1 H1C 109.5 . .
H1B C1 H1C 109.5 . .
O4 C2 C3 125.1(5) . .
O4 C2 C7 112.6(5) . .
C3 C2 C7 122.3(5) . .
C2 C3 C4 120.4(5) . .
C2 C3 H3 119.8 . .
C4 C3 H3 119.8 . .
C5 C4 C3 119.8(6) . .
C5 C4 H4 120.1 . .
C3 C4 H4 120.1 . .
C4 C5 C6 121.4(5) . .
C4 C5 H5 119.3 . .
C6 C5 H5 119.3 . .
C5 C6 C7 120.3(5) . .
C5 C6 C8 118.3(5) . .
C7 C6 C8 121.3(5) . .
O3 C7 C2 119.4(5) . .
O3 C7 C6 124.9(5) . .
C2 C7 C6 115.7(5) . .
N1 C8 C6 129.4(5) . .
N1 C8 H8 115.3 . .
C6 C8 H8 115.3 . .
O1 C9 H9A 109.5 . .
O1 C9 H9B 109.5 . .
H9A C9 H9B 109.5 . .
O1 C9 H9C 109.5 . .
H9A C9 H9C 109.5 . .
H9B C9 H9C 109.5 . .
O2 C10 H10A 109.5 . .
O2 C10 H10B 109.5 . .
H10A C10 H10B 109.5 . .
O2 C10 H10C 109.5 . .
H10A C10 H10C 109.5 . .
H10B C10 H10C 109.5 . .

loop_
_geom_bond_atom_site_label_1
_geom_bond_atom_site_label_2
_geom_bond_distance
_geom_bond_site_symmetry_2
Ni1 O3 1.992(3) .
Ni1 N1 2.005(3) .
Ni1 O2 2.023(4) 12_657
Ni1 O2 2.035(3) .
Ni1 O2 2.067(3) 11_667
Ni1 O1 2.091(4) .
N1 C8 1.202(6) .
N1 H1N 0.8800 .
O1 C9 1.379(6) .
O1 H1 0.96(5) .
O2 C10 1.433(5) .
O2 Ni1 2.023(4) 11_667
O2 Ni1 2.067(3) 12_657
O3 C7 1.296(5) .
O4 C2 1.380(6) .
O4 C1 1.408(7) .
C1 H1A 0.9800 .
C1 H1B 0.9800 .
C1 H1C 0.9800 .
C2 C3 1.383(7) .
C2 C7 1.418(7) .
C3 C4 1.393(7) .
C3 H3 0.9500 .
C4 C5 1.346(8) .
C4 H4 0.9500 .
C5 C6 1.421(7) .
C5 H5 0.9500 .
C6 C7 1.429(7) .
C6 C8 1.435(7) .
C8 H8 0.9500 .
C9 H9A 0.9800 .
C9 H9B 0.9800 .
C9 H9C 0.9800 .
C10 H10A 0.9800 .
C10 H10B 0.9800 .
C10 H10C 0.9800 .
